data_8104393
loop_
_publ_author_name
'Chieh, C.'
'White, M.A.'

_publ_section_title
;
 Crystal structure of anhydrous zinc bromide
;
_journal_name_full 'Zeitschrift fuer Kristallographie (149,1979-)'
_journal_page_first 189
_journal_page_last 197
_journal_volume 166
_journal_year 1984
_chemical_formula_sum 'Br2 Zn'
_chemical_name_systematic 'Zn Br2'
_space_group_IT_number 142
_symmetry_space_group_name_Hall 'I 4bw 2aw -1bw'
_symmetry_space_group_name_H-M 'I 41/a c d :1'
_cell_angle_alpha 90
_cell_angle_beta 90
_cell_angle_gamma 90
_cell_formula_units_Z 32
_cell_length_a 11.389
_cell_length_b 11.389
_cell_length_c 21.773
_cell_volume 2824.161
_citation_journal_id_ASTM ZEKRDZ
_cod_data_source_file Chieh_ZEKRDZ_1984_1904.cif
_cod_data_source_block Br2Zn1
_cod_original_sg_symbol_Hall '-I 4bd 2c (x+1/2,y+1/4,z-3/8)'
_cod_original_formula_sum 'Br2 Zn1'
_cod_database_code 8104393

loop_
_symmetry_equiv_pos_as_xyz
x,y,z
-y,x+1/2,z+1/4
-x+1/2,-y+1/2,z+1/2
y+1/2,-x,z+3/4
x,-y+1/2,-z+3/4
y+1/2,x+1/2,-z
-x+1/2,y,-z+1/4
-y,-x,-z+1/2
-x,-y+1/2,-z+1/4
y,-x,-z
x-1/2,y,-z-1/4
-y-1/2,x+1/2,-z-1/2
-x,y,z-1/2
-y-1/2,-x,z+1/4
x-1/2,-y+1/2,z
y,x+1/2,z-1/4
x+1/2,y+1/2,z+1/2
-y+1/2,x+1,z+3/4
-x+1,-y+1,z+1
y+1,-x+1/2,z+5/4
x+1/2,-y+1,-z+5/4
y+1,x+1,-z+1/2
-x+1,y+1/2,-z+3/4
-y+1/2,-x+1/2,-z+1
-x+1/2,-y+1,-z+3/4
y+1/2,-x+1/2,-z+1/2
x,y+1/2,-z+1/4
-y,x+1,-z
-x+1/2,y+1/2,z
-y,-x+1/2,z+3/4
x,-y+1,z+1/2
y+1/2,x+1,z+1/4

loop_
_atom_site_label
_atom_site_type_symbol
_atom_site_fract_x
_atom_site_fract_y
_atom_site_fract_z
_atom_site_occupancy
_atom_site_U_iso_or_equiv
Br2 Br-1 0.25 0.2366 0.125 1 0.0
Br3 Br-1 0.2472 -0.0135 -0.0004 1 0.0
Br1 Br-1 0 0 0.1293 1 0.0
Zn1 Zn+2 0.1257 0.1112 0.0627 1 0.0
